data_7009282
loop_
_publ_author_name
'Carmichael, Adrian J.'
'Duncalf, David J.'
'Wallbridge, Malcolm G. H.'
'McCamley, Andrew'

_publ_section_title
;
 Synthesis and characterisation of cationic
 bis(cyclopentadienyl)tungsten(IV) complexes&#x200A;&#x2020;
;
_journal_issue 7
_journal_name_full 'Journal of the Chemical Society, Dalton Transactions'
_journal_page_first 1219
_journal_paper_doi 10.1039/a909732e
_journal_year 2000
_chemical_formula_sum 'C18 H16 F3 N O3 S W'
_chemical_formula_weight 567.23
_chemical_name_systematic
; 
 ? 
;
_space_group_IT_number 19
_symmetry_cell_setting orthorhombic
_symmetry_space_group_name_Hall 'P 2ac 2ab'
_symmetry_space_group_name_H-M 'P 21 21 21'
_atom_sites_solution_hydrogens geom
_atom_sites_solution_primary direct
_atom_sites_solution_secondary difmap
_audit_creation_method SHELXL
_cell_angle_alpha 90.00
_cell_angle_beta 90.00
_cell_angle_gamma 90.00
_cell_formula_units_Z 4
_cell_length_a 8.759(2)
_cell_length_b 13.161(3)
_cell_length_c 15.623(3)
_cell_measurement_temperature 150(2)
_cell_measurement_theta_max 24.91
_cell_measurement_theta_min 2.02
_cell_volume 1801.0(7)
_computing_structure_refinement 'SHELXL-93 (Sheldrick, 1993)'
_computing_structure_solution 'SHELXS-86 (Sheldrick, 1990)'
_diffrn_ambient_temperature 150(2)
_diffrn_radiation_monochromator graphite
_diffrn_radiation_source 'fine-focus sealed tube'
_diffrn_radiation_type MoK\a
_diffrn_radiation_wavelength 0.71073
_diffrn_reflns_av_R_equivalents 0.1185
_diffrn_reflns_av_sigmaI/netI 0.0824
_diffrn_reflns_limit_h_max 10
_diffrn_reflns_limit_h_min -10
_diffrn_reflns_limit_k_max 14
_diffrn_reflns_limit_k_min -11
_diffrn_reflns_limit_l_max 17
_diffrn_reflns_limit_l_min -17
_diffrn_reflns_number 8181
_diffrn_reflns_theta_max 24.91
_diffrn_reflns_theta_min 2.02
_exptl_absorpt_coefficient_mu 6.579
_exptl_absorpt_correction_T_max 0.8173
_exptl_absorpt_correction_T_min 0.5101
_exptl_absorpt_correction_type SADABS
_exptl_crystal_density_diffrn 2.092
_exptl_crystal_F_000 1088
_exptl_crystal_size_max 0.2
_exptl_crystal_size_mid 0.2
_exptl_crystal_size_min 0.2
_refine_diff_density_max 4.310
_refine_diff_density_min -2.304
_refine_diff_density_rms 0.289
_refine_ls_abs_structure_details 'Flack H D (1983), Acta Cryst. A39, 876-881'
_refine_ls_abs_structure_Flack -0.02(2)
_refine_ls_extinction_method none
_refine_ls_goodness_of_fit_all 0.877
_refine_ls_goodness_of_fit_obs 0.887
_refine_ls_matrix_type full
_refine_ls_number_parameters 244
_refine_ls_number_reflns 2821
_refine_ls_number_restraints 0
_refine_ls_restrained_S_all 0.877
_refine_ls_restrained_S_obs 0.887
_refine_ls_R_factor_all 0.0500
_refine_ls_R_factor_obs 0.0493
_refine_ls_shift/esd_max 0.181
_refine_ls_shift/esd_mean 0.030
_refine_ls_structure_factor_coef Fsqd
_refine_ls_weighting_details 'w=1/[\s^2^(Fo^2^)+(0.1000P)^2^+0.0000P] where P=(Fo^2^+2Fc^2^)/3'
_refine_ls_weighting_scheme calc
_refine_ls_wR_factor_all 0.1122
_refine_ls_wR_factor_obs 0.1118
_reflns_number_observed 2741
_reflns_number_total 2821
_reflns_observed_criterion >2sigma(I)
_cod_data_source_file a909732e.txt
_cod_data_source_block 3
_cod_depositor_comments
;
The following automatic conversions were performed:
'_symmetry_cell_setting' value 'ORTHORHOMBIC' changed to 'orthorhombic'
according to '/home/saulius/struct/CIF-dictionaries/cif_core.dic'
dictionary named 'cif_core.dic' version 2.4.1 from 2010-06-29.

Automatic conversion script
Id: cif_fix_enum 1527 2010-12-29 10:47:43Z saulius 

The following automatic conversions were performed:

'_refine_ls_weighting_scheme' value 'calc
w=1/[\s^2^(Fo^2^)+(0.1000P)^2^+0.0000P] where P=(Fo^2^+2Fc^2^)/3' was
changed to 'calc'. New tag '_refine_ls_weighting_details' was
created. The value of the new tag was set to
'w=1/[\s^2^(Fo^2^)+(0.1000P)^2^+0.0000P] where P=(Fo^2^+2Fc^2^)/3'.

Automatic conversion script
Id: cif_fix_values 3143 2015-03-26 13:38:13Z robertas 
;
_cod_original_sg_symbol_H-M P2(1)2(1)2(1)
_cod_database_code 7009282

loop_
_symmetry_equiv_pos_as_xyz
'x, y, z'
'-x+1/2, -y, z+1/2'
'-x, y+1/2, -z+1/2'
'x+1/2, -y+1/2, -z'

loop_
_atom_site_aniso_label
_atom_site_aniso_U_11
_atom_site_aniso_U_22
_atom_site_aniso_U_33
_atom_site_aniso_U_23
_atom_site_aniso_U_13
_atom_site_aniso_U_12
W 0.0165(2) 0.0170(3) 0.0249(2) 0.0007(2) -0.0024(2) -0.0006(2)
N 0.031(5) 0.024(5) 0.030(5) -0.002(4) 0.003(4) 0.003(4)
C1 0.018(5) 0.033(7) 0.046(6) -0.001(5) -0.010(4) 0.004(5)
C2 0.027(6) 0.038(7) 0.043(6) -0.013(5) 0.006(5) 0.004(5)
C3 0.022(6) 0.031(8) 0.050(8) -0.021(6) -0.005(5) 0.001(5)
C4 0.034(6) 0.013(6) 0.068(9) 0.011(5) -0.013(6) -0.007(5)
C5 0.019(5) 0.026(6) 0.044(7) 0.000(5) -0.011(4) 0.004(5)
C6 0.035(7) 0.035(8) 0.041(7) -0.010(5) 0.002(5) 0.001(5)
C7 0.027(6) 0.041(7) 0.056(8) 0.008(6) -0.005(6) 0.015(5)
C8 0.072(9) 0.009(6) 0.037(7) 0.007(5) -0.015(6) 0.004(6)
C9 0.043(7) 0.009(6) 0.073(9) 0.006(6) 0.007(7) -0.006(5)
C10 0.030(6) 0.020(6) 0.041(6) -0.010(4) -0.004(5) 0.005(5)
C11 0.019(6) 0.036(7) 0.039(6) -0.004(5) -0.008(5) -0.004(5)
C12 0.020(5) 0.043(8) 0.031(6) -0.013(5) -0.003(5) 0.006(5)
C13 0.030(6) 0.031(7) 0.054(7) 0.008(5) 0.004(6) -0.006(5)
C14 0.057(7) 0.025(8) 0.034(6) -0.010(6) -0.004(6) -0.004(6)
C15 0.028(6) 0.034(7) 0.047(7) -0.016(5) -0.008(6) -0.013(6)
C16 0.025(6) 0.053(9) 0.027(6) -0.008(5) -0.007(5) 0.004(6)
C17 0.021(5) 0.032(7) 0.038(6) -0.012(5) 0.007(5) -0.011(5)
C18 0.043(6) 0.018(6) 0.009(4) -0.005(4) -0.005(5) 0.001(5)
S 0.0217(13) 0.025(2) 0.033(2) 0.0011(11) -0.0028(10) 0.0058(10)
F1 0.030(4) 0.041(4) 0.064(5) -0.011(3) -0.014(3) -0.008(3)
F2 0.040(4) 0.038(4) 0.046(4) -0.002(3) -0.005(3) 0.013(3)
F3 0.053(4) 0.027(4) 0.039(4) 0.011(3) 0.011(3) -0.005(3)
O1 0.040(5) 0.026(5) 0.042(5) 0.009(3) 0.001(4) 0.004(4)
O2 0.030(5) 0.039(5) 0.035(4) -0.005(3) 0.000(4) 0.011(4)
O3 0.031(5) 0.027(5) 0.045(5) -0.002(3) -0.010(4) 0.001(4)

loop_
_atom_site_label
_atom_site_type_symbol
_atom_site_fract_x
_atom_site_fract_y
_atom_site_fract_z
_atom_site_U_iso_or_equiv
_atom_site_thermal_displace_type
_atom_site_occupancy
_atom_site_calc_flag
_atom_site_refinement_flags
_atom_site_disorder_group
W W 0.92230(4) 0.60919(3) 0.58685(2) 0.0195(2) Uani 1 d . .
N N 1.1102(10) 0.6820(7) 0.6429(6) 0.028(2) Uani 1 d . .
C1 C 0.6730(11) 0.6165(10) 0.6225(7) 0.032(2) Uani 1 d . .
H1 H 0.6078(11) 0.5583(10) 0.6289(7) 0.080 Uiso 1 d R .
C2 C 0.7530(13) 0.6635(9) 0.6897(8) 0.036(3) Uani 1 d . .
H2 H 0.7510(13) 0.6455(9) 0.7493(8) 0.080 Uiso 1 d R .
C3 C 0.8158(13) 0.7520(9) 0.6534(8) 0.035(3) Uani 1 d . .
H3 H 0.8744(13) 0.8016(9) 0.6842(8) 0.080 Uiso 1 d R .
C4 C 0.7854(14) 0.7582(8) 0.5675(9) 0.038(3) Uani 1 d . .
H4 H 0.8143(14) 0.8132(8) 0.5305(9) 0.080 Uiso 1 d R .
C5 C 0.6936(11) 0.6731(9) 0.5438(7) 0.030(2) Uani 1 d . .
H5 H 0.6427(11) 0.6620(9) 0.4902(7) 0.080 Uiso 1 d R .
C6 C 1.0506(15) 0.4899(9) 0.4984(8) 0.037(3) Uani 1 d . .
H6 H 1.0994(15) 0.5050(9) 0.4448(8) 0.080 Uiso 1 d R .
C7 C 1.1197(14) 0.4902(9) 0.5781(9) 0.042(3) Uani 1 d . .
H7 H 1.2255(14) 0.5038(9) 0.5893(9) 0.080 Uiso 1 d R .
C8 C 1.0097(17) 0.4624(9) 0.6409(8) 0.040(3) Uani 1 d . .
H8 H 1.0286(17) 0.4482(9) 0.7002(8) 0.080 Uiso 1 d R .
C9 C 0.8709(14) 0.4428(8) 0.5950(9) 0.042(3) Uani 1 d . .
H9 H 0.7799(14) 0.4135(8) 0.6187(9) 0.080 Uiso 1 d R .
C10 C 0.8956(13) 0.4664(8) 0.5084(7) 0.030(2) Uani 1 d . .
H10 H 0.8226(13) 0.4567(8) 0.4633(7) 0.080 Uiso 1 d R .
C11 C 1.2125(12) 0.7201(9) 0.6774(8) 0.031(3) Uani 1 d . .
C12 C 1.3357(12) 0.7619(10) 0.7275(7) 0.031(3) Uani 1 d . .
C13 C 1.4028(14) 0.8515(9) 0.7003(8) 0.038(3) Uani 1 d . .
H13 H 1.3704(14) 0.8846(9) 0.6486(8) 0.080 Uiso 1 d R .
C14 C 1.5191(16) 0.8919(10) 0.7526(7) 0.039(3) Uani 1 d . .
H14 H 1.5638(16) 0.9560(10) 0.7377(7) 0.080 Uiso 1 d R .
C15 C 1.5693(14) 0.8411(9) 0.8236(7) 0.036(3) Uani 1 d . .
H15 H 1.6526(14) 0.8677(9) 0.8567(7) 0.080 Uiso 1 d R .
C16 C 1.5023(13) 0.7507(10) 0.8466(7) 0.035(3) Uani 1 d . .
H16 H 1.5343(13) 0.7177(10) 0.8984(7) 0.080 Uiso 1 d R .
C17 C 1.3864(13) 0.7078(9) 0.7970(7) 0.030(3) Uani 1 d . .
H17 H 1.3453(13) 0.6419(9) 0.8101(7) 0.080 Uiso 1 d R .
C18 C 0.5220(13) 0.8354(8) 0.0894(7) 0.024(2) Uani 1 d . .
S S 0.5306(3) 0.9746(2) 0.1001(2) 0.0266(6) Uani 1 d . .
F1 F 0.3919(8) 0.8113(6) 0.0435(5) 0.045(2) Uani 1 d . .
F2 F 0.6349(8) 0.7987(6) 0.0486(5) 0.042(2) Uani 1 d . .
F3 F 0.5036(9) 0.7904(5) 0.1647(5) 0.040(2) Uani 1 d . .
O1 O 0.5508(11) 1.0084(6) 0.0128(5) 0.036(2) Uani 1 d . .
O2 O 0.3879(9) 1.0030(6) 0.1398(5) 0.035(2) Uani 1 d . .
O3 O 0.6635(10) 0.9864(6) 0.1546(5) 0.034(2) Uani 1 d . .

loop_
_atom_type_symbol
_atom_type_description
_atom_type_scat_dispersion_real
_atom_type_scat_dispersion_imag
_atom_type_scat_source
C C 0.0033 0.0016 'International Tables Vol C Tables 4.2.6.8 and 6.1.1.4'
H H 0.0000 0.0000 'International Tables Vol C Tables 4.2.6.8 and 6.1.1.4'
N N 0.0061 0.0033 'International Tables Vol C Tables 4.2.6.8 and 6.1.1.4'
O O 0.0106 0.0060 'International Tables Vol C Tables 4.2.6.8 and 6.1.1.4'
F F 0.0171 0.0103 'International Tables Vol C Tables 4.2.6.8 and 6.1.1.4'
S S 0.1246 0.1234 'International Tables Vol C Tables 4.2.6.8 and 6.1.1.4'
W W -0.8490 6.8722 'International Tables Vol C Tables 4.2.6.8 and 6.1.1.4'

loop_
_geom_angle_atom_site_label_1
_geom_angle_atom_site_label_2
_geom_angle_atom_site_label_3
_geom_angle
_geom_angle_site_symmetry_1
_geom_angle_site_symmetry_3
_geom_angle_publ_flag
N W C8 88.2(4) . . ?
N W C9 125.5(4) . . ?
C8 W C9 37.3(5) . . ?
N W C1 129.6(4) . . ?
C8 W C1 105.9(5) . . ?
C9 W C1 80.4(5) . . ?
N W C10 133.6(4) . . ?
C8 W C10 61.5(5) . . ?
C9 W C10 36.4(5) . . ?
C1 W C10 94.0(4) . . ?
N W C5 130.2(4) . . ?
C8 W C5 136.9(5) . . ?
C9 W C5 101.6(4) . . ?
C1 W C5 37.3(4) . . ?
C10 W C5 93.2(4) . . ?
N W C4 94.3(4) . . ?
C8 W C4 162.6(5) . . ?
C9 W C4 136.9(4) . . ?
C1 W C4 59.7(4) . . ?
C10 W C4 125.5(4) . . ?
C5 W C4 36.2(4) . . ?
N W C2 94.2(4) . . ?
C8 W C2 103.0(5) . . ?
C9 W C2 97.7(5) . . ?
C1 W C2 35.9(4) . . ?
C10 W C2 124.9(4) . . ?
C5 W C2 61.6(4) . . ?
C4 W C2 59.7(5) . . ?
N W C3 76.2(4) . . ?
C8 W C3 131.3(5) . . ?
C9 W C3 132.8(5) . . ?
C1 W C3 58.0(4) . . ?
C10 W C3 150.3(4) . . ?
C5 W C3 58.9(4) . . ?
C4 W C3 34.2(5) . . ?
C2 W C3 35.3(4) . . ?
N W C7 75.5(4) . . ?
C8 W C7 36.1(5) . . ?
C9 W C7 59.8(5) . . ?
C1 W C7 139.4(4) . . ?
C10 W C7 59.1(4) . . ?
C5 W C7 151.9(5) . . ?
C4 W C7 160.4(5) . . ?
C2 W C7 136.5(5) . . ?
C3 W C7 149.2(4) . . ?
N W C6 100.0(4) . . ?
C8 W C6 59.2(5) . . ?
C9 W C6 58.8(5) . . ?
C1 W C6 129.0(4) . . ?
C10 W C6 35.1(4) . . ?
C5 W C6 119.3(4) . . ?
C4 W C6 136.7(5) . . ?
C2 W C6 156.5(4) . . ?
C3 W C6 167.8(5) . . ?
C7 W C6 34.2(5) . . ?
C11 N W 176.9(9) . . ?
C2 C1 C5 110.2(10) . . ?
C2 C1 W 73.8(6) . . ?
C5 C1 W 72.1(6) . . ?
C3 C2 C1 104.9(11) . . ?
C3 C2 W 73.9(7) . . ?
C1 C2 W 70.3(6) . . ?
C4 C3 C2 111.6(10) . . ?
C4 C3 W 72.0(7) . . ?
C2 C3 W 70.8(6) . . ?
C3 C4 C5 108.4(11) . . ?
C3 C4 W 73.8(7) . . ?
C5 C4 W 70.2(6) . . ?
C4 C5 C1 104.7(10) . . ?
C4 C5 W 73.6(6) . . ?
C1 C5 W 70.6(5) . . ?
C10 C6 C7 108.9(12) . . ?
C10 C6 W 67.8(7) . . ?
C7 C6 W 71.4(7) . . ?
C6 C7 C8 108.9(12) . . ?
C6 C7 W 74.4(7) . . ?
C8 C7 W 68.3(7) . . ?
C7 C8 C9 106.0(10) . . ?
C7 C8 W 75.5(7) . . ?
C9 C8 W 71.2(7) . . ?
C10 C9 C8 108.1(11) . . ?
C10 C9 W 72.4(6) . . ?
C8 C9 W 71.5(6) . . ?
C9 C10 C6 107.8(11) . . ?
C9 C10 W 71.1(6) . . ?
C6 C10 W 77.1(7) . . ?
N C11 C12 174.4(13) . . ?
C13 C12 C17 123.2(11) . . ?
C13 C12 C11 118.4(11) . . ?
C17 C12 C11 118.3(12) . . ?
C12 C13 C14 116.6(11) . . ?
C15 C14 C13 121.3(12) . . ?
C14 C15 C16 119.8(11) . . ?
C15 C16 C17 121.1(11) . . ?
C12 C17 C16 117.6(11) . . ?
F2 C18 F3 111.6(10) . . ?
F2 C18 F1 107.1(8) . . ?
F3 C18 F1 104.8(9) . . ?
F2 C18 S 113.1(8) . . ?
F3 C18 S 111.6(7) . . ?
F1 C18 S 108.0(8) . . ?
O1 S O2 115.6(5) . . ?
O1 S O3 115.0(6) . . ?
O2 S O3 114.5(5) . . ?
O1 S C18 103.0(5) . . ?
O2 S C18 105.1(5) . . ?
O3 S C18 101.1(5) . . ?

loop_
_geom_bond_atom_site_label_1
_geom_bond_atom_site_label_2
_geom_bond_distance
_geom_bond_site_symmetry_2
_geom_bond_publ_flag
W N 2.096(9) . ?
W C8 2.243(11) . ?
W C9 2.239(10) . ?
W C1 2.256(10) . ?
W C10 2.256(10) . ?
W C5 2.275(10) . ?
W C4 2.319(11) . ?
W C2 2.300(11) . ?
W C3 2.342(11) . ?
W C7 2.337(11) . ?
W C6 2.374(12) . ?
N C11 1.159(14) . ?
C1 C2 1.41(2) . ?
C1 C5 1.45(2) . ?
C2 C3 1.41(2) . ?
C3 C4 1.37(2) . ?
C4 C5 1.43(2) . ?
C6 C10 1.40(2) . ?
C6 C7 1.39(2) . ?
C7 C8 1.42(2) . ?
C8 C9 1.43(2) . ?
C9 C10 1.40(2) . ?
C11 C12 1.44(2) . ?
C12 C13 1.39(2) . ?
C12 C17 1.37(2) . ?
C13 C14 1.41(2) . ?
C14 C15 1.37(2) . ?
C15 C16 1.37(2) . ?
C16 C17 1.40(2) . ?
C18 F2 1.271(13) . ?
C18 F3 1.328(13) . ?
C18 F1 1.384(13) . ?
C18 S 1.841(11) . ?
S O1 1.446(9) . ?
S O2 1.444(9) . ?
S O3 1.451(8) . ?
